data_4326521
loop_
_publ_author_name
'Cesar M. Manna'
'Gad Armony'
'Edit Y. Tshuva'

_publ_section_title
;
 New Insights on the Active Species and Mechanism of Cytotoxicity of
 Salan-Ti(IV) Complexes: A Stereochemical Study
;
_journal_name_full 'Inorganic Chemistry'
_journal_page_first 10284
_journal_page_last 10291
_journal_paper_doi 10.1021/ic201340m
_journal_volume 50
_journal_year 2011
_chemical_formula_moiety 'C44 H56 N4 O6 Ti2, 4(C H2 Cl2)'
_chemical_formula_sum 'C48 H64 Cl8 N4 O6 Ti2'
_chemical_formula_weight 1172.44
_chemical_name_systematic
; 
 ? 
;
_space_group_IT_number 2
_symmetry_cell_setting triclinic
_symmetry_space_group_name_Hall '-P 1'
_symmetry_space_group_name_H-M 'P -1'
_atom_sites_solution_hydrogens geom
_atom_sites_solution_primary direct
_atom_sites_solution_secondary difmap
_audit_creation_method SHELXL-97
_cell_angle_alpha 115.766(2)
_cell_angle_beta 100.287(2)
_cell_angle_gamma 106.986(2)
_cell_formula_units_Z 1
_cell_length_a 10.5305(14)
_cell_length_b 12.5984(17)
_cell_length_c 12.7306(17)
_cell_measurement_temperature 173(1)
_cell_volume 1360.0(3)
_computing_cell_refinement 'Bruker SMART'
_computing_data_collection 'Bruker SMART'
_computing_data_reduction 'Bruker SAINT'
_computing_molecular_graphics 'Bruker SHELXTL'
_computing_publication_material 'Bruker SHELXTL'
_computing_structure_refinement 'SHELXL-97 (Sheldrick, 1997)'
_computing_structure_solution 'SHELXS-97 (Sheldrick, 1990)'
_diffrn_ambient_temperature 173(1)
_diffrn_measured_fraction_theta_full 0.983
_diffrn_measured_fraction_theta_max 0.983
_diffrn_measurement_device_type 'CCD area detector'
_diffrn_measurement_method 'phi and omega scans'
_diffrn_radiation_monochromator graphite
_diffrn_radiation_source 'fine-focus sealed tube'
_diffrn_radiation_type MoK\a
_diffrn_radiation_wavelength 0.71073
_diffrn_reflns_av_R_equivalents 0.0302
_diffrn_reflns_av_sigmaI/netI 0.0408
_diffrn_reflns_limit_h_max 13
_diffrn_reflns_limit_h_min -13
_diffrn_reflns_limit_k_max 16
_diffrn_reflns_limit_k_min -16
_diffrn_reflns_limit_l_max 16
_diffrn_reflns_limit_l_min -16
_diffrn_reflns_number 14907
_diffrn_reflns_theta_full 27.00
_diffrn_reflns_theta_max 27.00
_diffrn_reflns_theta_min 2.24
_exptl_absorpt_coefficient_mu 0.736
_exptl_absorpt_correction_T_max 0.9234
_exptl_absorpt_correction_T_min 0.7673
_exptl_absorpt_correction_type multi-scan
_exptl_absorpt_process_details 'Bruker SADABS V2.05'
_exptl_crystal_colour colorless
_exptl_crystal_density_diffrn 1.431
_exptl_crystal_description shapeless
_exptl_crystal_F_000 608
_exptl_crystal_size_max 0.38
_exptl_crystal_size_mid 0.21
_exptl_crystal_size_min 0.11
_refine_diff_density_max 1.132
_refine_diff_density_min -1.010
_refine_diff_density_rms 0.102
_refine_ls_extinction_method none
_refine_ls_goodness_of_fit_ref 1.083
_refine_ls_hydrogen_treatment mixed
_refine_ls_matrix_type full
_refine_ls_number_parameters 315
_refine_ls_number_reflns 5841
_refine_ls_number_restraints 0
_refine_ls_restrained_S_all 1.083
_refine_ls_R_factor_all 0.0816
_refine_ls_R_factor_gt 0.0728
_refine_ls_shift/su_max 0.004
_refine_ls_shift/su_mean 0.000
_refine_ls_structure_factor_coef Fsqd
_refine_ls_weighting_details 'calc w=1/[\s^2^(Fo^2^)+(0.0892P)^2^+2.8240P] where P=(Fo^2^+2Fc^2^)/3'
_refine_ls_weighting_scheme calc
_refine_ls_wR_factor_gt 0.1842
_refine_ls_wR_factor_ref 0.1903
_reflns_number_gt 5152
_reflns_number_total 5841
_reflns_threshold_expression >2sigma(I)
_cod_data_source_file ic201340m_si_002_1.cif
_cod_data_source_block Ti2(u_O)2(r,r_L1)(s,s_L1)
_cod_database_code 4326521

loop_
_symmetry_equiv_pos_as_xyz
'x, y, z'
'-x, -y, -z'

loop_
_atom_site_label
_atom_site_type_symbol
_atom_site_fract_x
_atom_site_fract_y
_atom_site_fract_z
_atom_site_U_iso_or_equiv
_atom_site_adp_type
_atom_site_occupancy
_atom_site_symmetry_multiplicity
_atom_site_calc_flag
_atom_site_refinement_flags
C1 C 0.5921(3) 0.2235(3) 0.3176(3) 0.0221(6) Uani 1 1 d .
C2 C 0.5450(4) 0.0926(3) 0.2786(3) 0.0280(7) Uani 1 1 d .
H2 H 0.4902 0.0590 0.3176 0.034 Uiso 1 1 calc R
C3 C 0.5776(4) 0.0110(3) 0.1832(4) 0.0316(8) Uani 1 1 d .
H3 H 0.5426 -0.0786 0.1563 0.038 Uiso 1 1 calc R
C4 C 0.6601(4) 0.0575(4) 0.1265(3) 0.0309(8) Uani 1 1 d .
C5 C 0.7083(4) 0.1891(3) 0.1668(3) 0.0283(7) Uani 1 1 d .
H5 H 0.7660 0.2226 0.1294 0.034 Uiso 1 1 calc R
C6 C 0.6741(4) 0.2729(3) 0.2604(3) 0.0248(7) Uani 1 1 d .
C7 C 0.7192(4) 0.4121(3) 0.2940(3) 0.0270(7) Uani 1 1 d .
H7A H 0.7885 0.4321 0.2546 0.032 Uiso 1 1 calc R
H7B H 0.6354 0.4236 0.2601 0.032 Uiso 1 1 calc R
C8 C 0.8489(3) 0.6424(3) 0.4651(3) 0.0236(7) Uani 1 1 d .
H8 H 0.7757 0.6591 0.4208 0.028 Uiso 1 1 calc R
C9 C 0.9788(4) 0.6768(4) 0.4292(4) 0.0357(8) Uani 1 1 d .
H9A H 0.9514 0.6234 0.3376 0.043 Uiso 1 1 calc R
H9B H 1.0509 0.6566 0.4686 0.043 Uiso 1 1 calc R
C10 C 1.0432(5) 0.8203(4) 0.4705(4) 0.0419(10) Uani 1 1 d .
H10A H 1.1288 0.8404 0.4482 0.050 Uiso 1 1 calc R
H10B H 0.9738 0.8397 0.4269 0.050 Uiso 1 1 calc R
C11 C 1.0829(4) 0.9040(4) 0.6113(4) 0.0408(10) Uani 1 1 d .
H11A H 1.1585 0.8901 0.6547 0.049 Uiso 1 1 calc R
H11B H 1.1206 0.9967 0.6366 0.049 Uiso 1 1 calc R
C12 C 0.9547(4) 0.8712(3) 0.6501(4) 0.0325(8) Uani 1 1 d .
H12A H 0.8845 0.8961 0.6154 0.039 Uiso 1 1 calc R
H12B H 0.9854 0.9223 0.7422 0.039 Uiso 1 1 calc R
C13 C 0.8844(3) 0.7271(3) 0.6049(3) 0.0235(7) Uani 1 1 d .
H13 H 0.9530 0.7063 0.6491 0.028 Uiso 1 1 calc R
C14 C 0.7728(4) 0.7462(3) 0.7667(3) 0.0235(7) Uani 1 1 d .
H14A H 0.6791 0.7196 0.7757 0.028 Uiso 1 1 calc R
H14B H 0.8168 0.8420 0.8096 0.028 Uiso 1 1 calc R
C15 C 0.8646(3) 0.7037(3) 0.8286(3) 0.0222(6) Uani 1 1 d .
C16 C 0.9607(4) 0.7907(3) 0.9508(3) 0.0271(7) Uani 1 1 d .
H16 H 0.9700 0.8775 0.9910 0.033 Uiso 1 1 calc R
C17 C 1.0430(4) 0.7554(4) 1.0157(3) 0.0313(8) Uani 1 1 d .
C18 C 1.0296(4) 0.6285(4) 0.9545(3) 0.0298(7) Uani 1 1 d .
H18 H 1.0859 0.6023 0.9966 0.036 Uiso 1 1 calc R
C19 C 0.9359(4) 0.5396(3) 0.8333(3) 0.0257(7) Uani 1 1 d .
H19 H 0.9287 0.4533 0.7936 0.031 Uiso 1 1 calc R
C20 C 0.8517(3) 0.5752(3) 0.7686(3) 0.0214(6) Uani 1 1 d .
C21 C 0.6979(5) -0.0313(4) 0.0242(4) 0.0416(10) Uani 1 1 d .
H21A H 0.7428 -0.0759 0.0539 0.062 Uiso 1 1 calc R
H21B H 0.7638 0.0199 0.0011 0.062 Uiso 1 1 calc R
H21C H 0.6114 -0.0954 -0.0488 0.062 Uiso 1 1 calc R
C22 C 1.1441(5) 0.8529(4) 1.1487(4) 0.0490(11) Uani 1 1 d .
H22A H 1.1348 0.8129 1.1995 0.073 Uiso 1 1 calc R
H22B H 1.1211 0.9282 1.1827 0.073 Uiso 1 1 calc R
H22C H 1.2418 0.8809 1.1500 0.073 Uiso 1 1 calc R
C23 C 0.7012(5) 0.5914(5) 0.0179(5) 0.0573(13) Uani 1 1 d .
H23A H 0.6631 0.5035 0.0057 0.069 Uiso 1 1 calc R
H23B H 0.7807 0.5997 -0.0138 0.069 Uiso 1 1 calc R
C24 C 0.5161(6) 0.2497(6) 0.6351(6) 0.0697(16) Uani 1 1 d .
H24A H 0.5795 0.2536 0.5868 0.084 Uiso 1 1 calc R
H24B H 0.4918 0.3251 0.6577 0.084 Uiso 1 1 calc R
Cl1 Cl 0.57096(18) 0.6076(2) -0.0672(2) 0.1097(8) Uani 1 1 d .
Cl2 Cl 0.7645(3) 0.7033(3) 0.17316(19) 0.1630(14) Uani 1 1 d .
Cl3 Cl 0.36016(16) 0.10697(18) 0.54052(18) 0.0887(6) Uani 1 1 d .
Cl4 Cl 0.60537(19) 0.26203(18) 0.76820(18) 0.0912(6) Uani 1 1 d .
N1 N 0.7842(3) 0.5042(3) 0.4305(3) 0.0217(6) Uani 1 1 d .
H1N H 0.845(5) 0.489(4) 0.460(4) 0.033 Uiso 1 1 d .
N2 N 0.7518(3) 0.6906(3) 0.6318(3) 0.0209(5) Uani 1 1 d .
H2N H 0.705(5) 0.717(4) 0.604(4) 0.031 Uiso 1 1 d .
O1 O 0.4811(2) 0.4797(2) 0.5844(2) 0.0209(5) Uani 1 1 d .
O2 O 0.5548(2) 0.3000(2) 0.4085(2) 0.0232(5) Uani 1 1 d .
O4 O 0.7608(2) 0.4870(2) 0.6514(2) 0.0234(5) Uani 1 1 d .
Ti1 Ti 0.62151(6) 0.47801(5) 0.52427(5) 0.01787(17) Uani 1 1 d .

loop_
_atom_site_aniso_label
_atom_site_aniso_U_11
_atom_site_aniso_U_22
_atom_site_aniso_U_33
_atom_site_aniso_U_23
_atom_site_aniso_U_13
_atom_site_aniso_U_12
C1 0.0210(15) 0.0216(15) 0.0184(15) 0.0072(12) 0.0054(12) 0.0082(12)
C2 0.0249(17) 0.0245(17) 0.0298(18) 0.0125(15) 0.0089(14) 0.0073(14)
C3 0.0292(18) 0.0215(16) 0.0342(19) 0.0089(15) 0.0087(15) 0.0082(14)
C4 0.0278(17) 0.0291(18) 0.0278(18) 0.0081(15) 0.0089(14) 0.0128(15)
C5 0.0279(17) 0.0263(17) 0.0270(17) 0.0103(14) 0.0124(14) 0.0105(14)
C6 0.0232(16) 0.0234(16) 0.0244(16) 0.0105(14) 0.0086(13) 0.0081(13)
C7 0.0336(18) 0.0270(17) 0.0244(17) 0.0140(14) 0.0170(14) 0.0126(14)
C8 0.0226(16) 0.0211(15) 0.0283(17) 0.0137(14) 0.0117(13) 0.0075(13)
C9 0.0320(19) 0.034(2) 0.041(2) 0.0192(17) 0.0223(17) 0.0094(16)
C10 0.038(2) 0.038(2) 0.044(2) 0.0246(19) 0.0179(18) 0.0017(17)
C11 0.033(2) 0.034(2) 0.040(2) 0.0193(18) 0.0095(17) -0.0029(16)
C12 0.0327(19) 0.0241(17) 0.0310(19) 0.0128(15) 0.0093(15) 0.0030(15)
C13 0.0190(15) 0.0241(16) 0.0288(17) 0.0152(14) 0.0095(13) 0.0076(13)
C14 0.0258(16) 0.0216(15) 0.0209(15) 0.0077(13) 0.0100(13) 0.0111(13)
C15 0.0210(15) 0.0232(15) 0.0230(16) 0.0117(13) 0.0107(13) 0.0085(13)
C16 0.0243(16) 0.0263(17) 0.0284(17) 0.0131(15) 0.0107(14) 0.0085(14)
C17 0.0272(17) 0.0330(19) 0.0266(18) 0.0133(16) 0.0062(14) 0.0090(15)
C18 0.0250(17) 0.0364(19) 0.0316(18) 0.0207(16) 0.0092(14) 0.0131(15)
C19 0.0253(16) 0.0276(17) 0.0289(17) 0.0157(15) 0.0133(14) 0.0130(14)
C20 0.0204(15) 0.0238(15) 0.0219(15) 0.0132(13) 0.0098(12) 0.0078(12)
C21 0.044(2) 0.032(2) 0.037(2) 0.0051(17) 0.0179(18) 0.0191(18)
C22 0.046(2) 0.044(2) 0.036(2) 0.014(2) -0.0069(19) 0.015(2)
C23 0.048(3) 0.069(3) 0.054(3) 0.034(3) 0.023(2) 0.017(2)
C24 0.053(3) 0.066(3) 0.086(4) 0.056(3) 0.007(3) 0.005(3)
Cl1 0.0587(9) 0.164(2) 0.1462(19) 0.1298(18) 0.0252(11) 0.0254(11)
Cl2 0.148(2) 0.176(3) 0.0492(11) 0.0284(14) 0.0042(12) -0.013(2)
Cl3 0.0512(8) 0.0912(12) 0.0909(12) 0.0513(10) 0.0050(8) -0.0059(8)
Cl4 0.0776(11) 0.0878(11) 0.0984(13) 0.0679(11) -0.0012(9) 0.0104(9)
N1 0.0209(13) 0.0209(13) 0.0261(14) 0.0131(12) 0.0113(11) 0.0088(11)
N2 0.0192(13) 0.0221(13) 0.0231(14) 0.0118(11) 0.0089(11) 0.0098(11)
O1 0.0209(11) 0.0248(11) 0.0219(11) 0.0143(9) 0.0110(9) 0.0100(9)
O2 0.0232(11) 0.0205(11) 0.0224(11) 0.0089(9) 0.0103(9) 0.0070(9)
O4 0.0230(11) 0.0193(11) 0.0235(11) 0.0098(9) 0.0053(9) 0.0071(9)
Ti1 0.0168(3) 0.0179(3) 0.0192(3) 0.0093(2) 0.0091(2) 0.0065(2)

loop_
_atom_type_symbol
_atom_type_description
_atom_type_scat_dispersion_real
_atom_type_scat_dispersion_imag
_atom_type_scat_source
C C 0.0033 0.0016 'International Tables Vol C Tables 4.2.6.8 and 6.1.1.4'
H H 0.0000 0.0000 'International Tables Vol C Tables 4.2.6.8 and 6.1.1.4'
N N 0.0061 0.0033 'International Tables Vol C Tables 4.2.6.8 and 6.1.1.4'
O O 0.0106 0.0060 'International Tables Vol C Tables 4.2.6.8 and 6.1.1.4'
Cl Cl 0.1484 0.1585 'International Tables Vol C Tables 4.2.6.8 and 6.1.1.4'
Ti Ti 0.2776 0.4457 'International Tables Vol C Tables 4.2.6.8 and 6.1.1.4'

loop_
_geom_angle_atom_site_label_1
_geom_angle_atom_site_label_2
_geom_angle_atom_site_label_3
_geom_angle
_geom_angle_site_symmetry_1
_geom_angle_site_symmetry_3
O2 C1 C2 119.0(3) . .
O2 C1 C6 121.5(3) . .
C2 C1 C6 119.5(3) . .
C3 C2 C1 120.4(3) . .
C3 C2 H2 119.8 . .
C1 C2 H2 119.8 . .
C4 C3 C2 121.3(3) . .
C4 C3 H3 119.4 . .
C2 C3 H3 119.4 . .
C3 C4 C5 118.1(3) . .
C3 C4 C21 121.1(3) . .
C5 C4 C21 120.7(3) . .
C4 C5 C6 121.8(3) . .
C4 C5 H5 119.1 . .
C6 C5 H5 119.1 . .
C5 C6 C1 118.8(3) . .
C5 C6 C7 119.9(3) . .
C1 C6 C7 121.2(3) . .
N1 C7 C6 112.4(3) . .
N1 C7 H7A 109.1 . .
C6 C7 H7A 109.1 . .
N1 C7 H7B 109.1 . .
C6 C7 H7B 109.1 . .
H7A C7 H7B 107.9 . .
N1 C8 C9 113.8(3) . .
N1 C8 C13 107.9(3) . .
C9 C8 C13 111.2(3) . .
N1 C8 H8 107.9 . .
C9 C8 H8 107.9 . .
C13 C8 H8 107.9 . .
C8 C9 C10 111.4(3) . .
C8 C9 H9A 109.3 . .
C10 C9 H9A 109.3 . .
C8 C9 H9B 109.3 . .
C10 C9 H9B 109.3 . .
H9A C9 H9B 108.0 . .
C11 C10 C9 110.0(3) . .
C11 C10 H10A 109.7 . .
C9 C10 H10A 109.7 . .
C11 C10 H10B 109.7 . .
C9 C10 H10B 109.7 . .
H10A C10 H10B 108.2 . .
C12 C11 C10 111.2(3) . .
C12 C11 H11A 109.4 . .
C10 C11 H11A 109.4 . .
C12 C11 H11B 109.4 . .
C10 C11 H11B 109.4 . .
H11A C11 H11B 108.0 . .
C11 C12 C13 112.0(3) . .
C11 C12 H12A 109.2 . .
C13 C12 H12A 109.2 . .
C11 C12 H12B 109.2 . .
C13 C12 H12B 109.2 . .
H12A C12 H12B 107.9 . .
N2 C13 C8 108.0(3) . .
N2 C13 C12 113.1(3) . .
C8 C13 C12 111.8(3) . .
N2 C13 H13 107.9 . .
C8 C13 H13 107.9 . .
C12 C13 H13 107.9 . .
N2 C14 C15 112.7(3) . .
N2 C14 H14A 109.1 . .
C15 C14 H14A 109.1 . .
N2 C14 H14B 109.1 . .
C15 C14 H14B 109.1 . .
H14A C14 H14B 107.8 . .
C16 C15 C20 118.7(3) . .
C16 C15 C14 119.9(3) . .
C20 C15 C14 121.4(3) . .
C17 C16 C15 122.7(3) . .
C17 C16 H16 118.7 . .
C15 C16 H16 118.7 . .
C16 C17 C18 117.7(3) . .
C16 C17 C22 120.6(4) . .
C18 C17 C22 121.7(3) . .
C19 C18 C17 121.3(3) . .
C19 C18 H18 119.4 . .
C17 C18 H18 119.4 . .
C18 C19 C20 120.8(3) . .
C18 C19 H19 119.6 . .
C20 C19 H19 119.6 . .
O4 C20 C19 119.8(3) . .
O4 C20 C15 121.4(3) . .
C19 C20 C15 118.8(3) . .
C4 C21 H21A 109.5 . .
C4 C21 H21B 109.5 . .
H21A C21 H21B 109.5 . .
C4 C21 H21C 109.5 . .
H21A C21 H21C 109.5 . .
H21B C21 H21C 109.5 . .
C17 C22 H22A 109.5 . .
C17 C22 H22B 109.5 . .
H22A C22 H22B 109.5 . .
C17 C22 H22C 109.5 . .
H22A C22 H22C 109.5 . .
H22B C22 H22C 109.5 . .
Cl2 C23 Cl1 113.1(4) . .
Cl2 C23 H23A 109.0 . .
Cl1 C23 H23A 109.0 . .
Cl2 C23 H23B 109.0 . .
Cl1 C23 H23B 109.0 . .
H23A C23 H23B 107.8 . .
Cl4 C24 Cl3 113.5(3) . .
Cl4 C24 H24A 108.9 . .
Cl3 C24 H24A 108.9 . .
Cl4 C24 H24B 108.9 . .
Cl3 C24 H24B 108.9 . .
H24A C24 H24B 107.7 . .
C7 N1 C8 113.3(3) . .
C7 N1 Ti1 110.8(2) . .
C8 N1 Ti1 109.39(19) . .
C7 N1 H1N 110(3) . .
C8 N1 H1N 108(3) . .
Ti1 N1 H1N 106(3) . .
C13 N2 C14 114.7(3) . .
C13 N2 Ti1 112.65(19) . .
C14 N2 Ti1 111.0(2) . .
C13 N2 H2N 105(3) . .
C14 N2 H2N 109(3) . .
Ti1 N2 H2N 104(3) . .
Ti1 O1 Ti1 96.70(10) . 2_666
C1 O2 Ti1 137.0(2) . .
C20 O4 Ti1 138.1(2) . .
O1 Ti1 O2 100.92(10) . .
O1 Ti1 O4 102.04(10) . .
O2 Ti1 O4 97.15(10) . .
O1 Ti1 O1 83.30(10) . 2_666
O2 Ti1 O1 97.19(10) . 2_666
O4 Ti1 O1 163.44(10) . 2_666
O1 Ti1 N2 97.34(10) . .
O2 Ti1 N2 161.55(10) . .
O4 Ti1 N2 81.45(10) . .
O1 Ti1 N2 82.32(10) 2_666 .
O1 Ti1 N1 166.28(10) . .
O2 Ti1 N1 85.27(10) . .
O4 Ti1 N1 89.18(10) . .
O1 Ti1 N1 83.78(10) 2_666 .
N2 Ti1 N1 76.34(10) . .
O1 Ti1 Ti1 43.94(7) . 2_666
O2 Ti1 Ti1 102.03(8) . 2_666
O4 Ti1 Ti1 143.41(8) . 2_666
O1 Ti1 Ti1 39.37(6) 2_666 2_666
N2 Ti1 Ti1 89.32(8) . 2_666
N1 Ti1 Ti1 123.00(8) . 2_666

loop_
_geom_bond_atom_site_label_1
_geom_bond_atom_site_label_2
_geom_bond_distance
_geom_bond_site_symmetry_2
C1 O2 1.355(4) .
C1 C2 1.391(5) .
C1 C6 1.402(5) .
C2 C3 1.385(5) .
C2 H2 0.9500 .
C3 C4 1.384(5) .
C3 H3 0.9500 .
C4 C5 1.395(5) .
C4 C21 1.511(5) .
C5 C6 1.395(5) .
C5 H5 0.9500 .
C6 C7 1.508(5) .
C7 N1 1.481(4) .
C7 H7A 0.9900 .
C7 H7B 0.9900 .
C8 N1 1.490(4) .
C8 C9 1.522(5) .
C8 C13 1.524(5) .
C8 H8 1.0000 .
C9 C10 1.528(5) .
C9 H9A 0.9900 .
C9 H9B 0.9900 .
C10 C11 1.526(6) .
C10 H10A 0.9900 .
C10 H10B 0.9900 .
C11 C12 1.525(5) .
C11 H11A 0.9900 .
C11 H11B 0.9900 .
C12 C13 1.526(5) .
C12 H12A 0.9900 .
C12 H12B 0.9900 .
C13 N2 1.486(4) .
C13 H13 1.0000 .
C14 N2 1.490(4) .
C14 C15 1.497(5) .
C14 H14A 0.9900 .
C14 H14B 0.9900 .
C15 C16 1.397(5) .
C15 C20 1.408(4) .
C16 C17 1.386(5) .
C16 H16 0.9500 .
C17 C18 1.388(5) .
C17 C22 1.514(5) .
C18 C19 1.385(5) .
C18 H18 0.9500 .
C19 C20 1.400(5) .
C19 H19 0.9500 .
C20 O4 1.343(4) .
C21 H21A 0.9800 .
C21 H21B 0.9800 .
C21 H21C 0.9800 .
C22 H22A 0.9800 .
C22 H22B 0.9800 .
C22 H22C 0.9800 .
C23 Cl2 1.702(6) .
C23 Cl1 1.709(6) .
C23 H23A 0.9900 .
C23 H23B 0.9900 .
C24 Cl4 1.701(6) .
C24 Cl3 1.751(6) .
C24 H24A 0.9900 .
C24 H24B 0.9900 .
N1 Ti1 2.283(3) .
N1 H1N 0.80(4) .
N2 Ti1 2.219(3) .
N2 H2N 0.78(4) .
O1 Ti1 1.784(2) .
O1 Ti1 1.951(2) 2_666
O2 Ti1 1.879(2) .
O4 Ti1 1.918(2) .
Ti1 O1 1.951(2) 2_666
Ti1 Ti1 2.7928(11) 2_666
